data_4304493
loop_
_publ_author_name
'Stefan Lange'
'Melanie Bawohl'
'Tom Nilges'

_publ_contact_author_address
; 
PD Dr. Tom Nilges
Institut fuer Anorganische und Analytische Chemie
Corrensstrasse 30

48149 Muenster
Germany
;
_publ_contact_author_email
;
nilges@uni-muenster.de
;
_publ_contact_author_fax
;
+492518336002
;
_publ_contact_author_name 'Tom Nilges'
_publ_contact_author_phone
;
+492518336645
;
_publ_section_title
;
Crystal Structures and Thermal and Electrical Properties of the New Silver
(poly)Chalcogenide Halides Ag23Te12Cl and Ag23Te12Br
;
_journal_name_full 'Inorganic Chemistry'
_journal_page_first 2625
_journal_page_last 2633
_journal_paper_doi 10.1021/ic701988u
_journal_volume 47
_journal_year 2008
_chemical_formula_moiety 'Ag23 Br1 Te12'
_chemical_formula_sum 'Ag23 Br Te12'
_chemical_formula_weight 4092.1
_chemical_name_systematic ' ?'
_space_group_IT_number 58
_symmetry_cell_setting orthorhombic
_symmetry_space_group_name_Hall '-P 2 2n'
_symmetry_space_group_name_H-M 'P n n m'
_cell_angle_alpha 90
_cell_angle_beta 90
_cell_angle_gamma 90
_cell_formula_units_Z 4
_cell_length_a 21.0550(10)
_cell_length_b 21.0550(10)
_cell_length_c 7.7241(4)
_cell_measurement_reflns_used 14393
_cell_measurement_temperature 100
_cell_measurement_theta_max 26.98
_cell_measurement_theta_min 1.37
_cell_volume 3424.2(3)
_computing_publication_material '(Jana2000; Petricek and Dusek, 2000)'
_computing_structure_refinement '(Jana2000; Petricek and Dusek, 2000)'
_diffrn_ambient_temperature 100
_diffrn_measured_fraction_theta_full 0.98
_diffrn_measurement_device_type 'IPDS II'
_diffrn_radiation_monochromator graphite
_diffrn_radiation_source X-ray
_diffrn_radiation_type 'Mo K\a'
_diffrn_radiation_wavelength 0.71073
_diffrn_reflns_av_R_equivalents 0.0463
_diffrn_reflns_av_sigmaI/netI 0.0506
_diffrn_reflns_limit_h_max 26
_diffrn_reflns_limit_h_min -26
_diffrn_reflns_limit_k_max 26
_diffrn_reflns_limit_k_min -26
_diffrn_reflns_limit_l_max 9
_diffrn_reflns_limit_l_min -9
_diffrn_reflns_number 23727
_diffrn_reflns_theta_full 26.89
_diffrn_reflns_theta_max 26.89
_diffrn_reflns_theta_min 1.37
_exptl_absorpt_coefficient_mu 23.994
_exptl_absorpt_correction_T_max 0.266
_exptl_absorpt_correction_T_min 0.159
_exptl_absorpt_correction_type numerical
_exptl_absorpt_process_details X-Shape
_exptl_crystal_colour 'dark grey'
_exptl_crystal_density_diffrn 7.9352
_exptl_crystal_description isomorphic
_exptl_crystal_F_000 6960
_exptl_crystal_size_max 0.08
_exptl_crystal_size_mid 0.06
_exptl_crystal_size_min 0.04
_refine_diff_density_max 1.49
_refine_diff_density_min -1.54
_refine_ls_extinction_coef 0.049(6)
_refine_ls_extinction_method 'B-C type 1 Gaussian isotropic (Becker & Coppens, 1974)'
_refine_ls_goodness_of_fit_gt 2.07
_refine_ls_goodness_of_fit_ref 1.66
_refine_ls_number_parameters 559
_refine_ls_number_reflns 3855
_refine_ls_number_restraints 2
_refine_ls_R_factor_all 0.0957
_refine_ls_R_factor_gt 0.0451
_refine_ls_shift/su_max 0.0079
_refine_ls_shift/su_mean 0.0010
_refine_ls_structure_factor_coef Fsqd
_refine_ls_weighting_details w=1/(\s^2^(I)+0.000016I^2^)
_refine_ls_weighting_scheme sigma
_refine_ls_wR_factor_gt 0.0501
_refine_ls_wR_factor_ref 0.0577
_reflns_number_gt 2158
_reflns_number_total 3855
_reflns_threshold_expression I>3\s(I)
_cod_data_source_file ic701988u-file001.cif
_cod_data_source_block Ag23Te12Br_100K
_cod_original_sg_symbol_Hall '-P -2z;-2xn'
_cod_original_formula_sum 'Ag23 Br1 Te12'
_cod_database_code 4304493

loop_
_symmetry_equiv_pos_site_id
_symmetry_equiv_pos_as_xyz
1 x,y,z
2 x,y,-z
3 1/2-x,1/2+y,1/2+z
4 1/2-x,1/2+y,1/2-z
5 -x,-y,-z
6 -x,-y,z
7 1/2+x,1/2-y,1/2-z
8 1/2+x,1/2-y,1/2+z

loop_
_atom_site_label
_atom_site_type_symbol
_atom_site_fract_x
_atom_site_fract_y
_atom_site_fract_z
_atom_site_adp_type
_atom_site_U_iso_or_equiv
_atom_site_symmetry_multiplicity
_atom_site_occupancy
_atom_site_calc_flag
_atom_site_refinement_flags
_atom_site_disorder_assembly
_atom_site_disorder_group
Te1a Te 0.12086(15) 0.12672(16) 0 Uani 0.0349(11) 4 1 d . . .
Te1b Te -0.12691(16) 0.12069(17) 0 Uani 0.0402(12) 4 1 d . . .
Te2a Te 0.16793(15) 0.03647(18) -0.5 Uani 0.0401(11) 4 1 d . . .
Te2b Te -0.03890(18) 0.16786(17) -0.5 Uani 0.0438(12) 4 1 d . . .
Te3a Te 0.15851(18) 0.2676(2) -0.5 Uani 0.0627(16) 4 1 d . . .
Te3b Te -0.2704(2) 0.1565(2) -0.5 Uani 0.0592(15) 4 1 d . . .
Te4a Te 0.39358(18) -0.0007(2) -0.5 Uani 0.0620(15) 4 1 d . . .
Te4b Te 0.0004(3) 0.39709(18) -0.5 Uani 0.0679(17) 4 1 d . . .
Te5a Te 0.0132(2) 0.2977(2) 0 Uani 0.0670(17) 4 1 d . . .
Te5b Te -0.30032(18) 0.0150(2) 0 Uani 0.0591(15) 4 1 d . . .
Te6a Te 0.3226(2) 0.1800(2) -0.3044(15) Uani 0.061(3) 8 0.558(18) d . . .
Te6b Te -0.1811(3) 0.3192(3) -0.3184(13) Uani 0.048(2) 8 0.442(18) d . . .
Br6a Br 0 0 0.2450(3) Uani 0.0279(12) 4 1 d . . .
Ag1 Ag 0.0203(8) 0.4226(5) 0.1541(17) Uani 0.167(5) 8 0.525(16) d . . .
Ag2 Ag -0.4237(5) 0.0006(6) 0.1295(17) Uani 0.112(4) 8 0.517(15) d . . .
Ag3 Ag 0.0995(4) -0.0514(5) -0.5 Uani 0.240(7) 4 0.41(2) d . . .
Ag4 Ag 0.0528(5) 0.0884(7) -0.5 Uani 0.055(4) 4 0.345(14) d . . .
Ag5 Ag 0.0479(7) 0.2869(7) -0.3409(14) Uani 0.135(5) 8 0.495(16) d . . .
Ag6 Ag -0.2788(7) 0.0377(6) -0.3536(13) Uani 0.106(5) 8 0.383(16) d . . .
Ag7 Ag -0.0733(7) 0.2262(5) 0.1905(13) Uani 0.080(3) 8 0.393(12) d . . .
Ag8 Ag -0.2727(8) -0.0579(6) 0.292(2) Uani 0.146(5) 8 0.477(15) d . . .
Ag9 Ag -0.1552(6) 0.1260(14) -0.390(2) Uani 0.220(12) 8 0.403(18) d . . .
Ag10 Ag 0.1675(9) 0.1582(5) -0.3585(16) Uani 0.301(9) 8 0.55(2) d . . .
Ag11 Ag -0.1619(8) 0.1826(8) -0.286(2) Uani 0.105(5) 8 0.377(15) d . . .
Ag12 Ag 0.0543(7) 0.2125(7) -0.2712(16) Uani 0.116(5) 8 0.369(14) d . . .
Ag13 Ag -0.2013(8) 0.0698(6) -0.239(2) Uani 0.185(7) 8 0.325(15) d . . .
Ag14 Ag 0.2849(6) 0.0819(5) -0.5299(15) Uani 0.038(5) 8 0.218(9) d . . .
Ag15 Ag -0.0770(7) 0.2903(3) -0.373(3) Uani 0.336(14) 8 0.491(17) d . . .
Ag16 Ag 0.4256(7) 0.1281(6) -0.355(2) Uani 0.227(7) 8 0.388(18) d . . .
Ag17 Ag -0.1107(6) 0.4400(5) -0.294(2) Uani 0.065(4) 8 0.301(12) d . . .
Ag18 Ag 0.0672(6) 0.1212(9) -0.3259(16) Uani 0.213(7) 8 0.387(14) d . . .
Ag19 Ag -0.1260(9) 0.0102(6) -0.1659(17) Uani 0.283(8) 8 0.529(19) d . . .
Ag20 Ag 0.1943(6) 0.2136(9) -0.1985(17) Uani 0.066(5) 8 0.272(12) d . . .
Ag21 Ag -0.2265(6) 0.1741(7) -0.1577(19) Uani 0.442(11) 8 0.42(2) d . . .
Ag22 Ag 0.0007(4) 0.1133(4) 0 Uani 0.212(6) 4 0.600(15) d . . .
Ag23 Ag 0.2001(10) 0.0539(13) -0.863(3) Uani 0.74(2) 8 0.47(3) d . . .
Ag24 Ag -0.0111(9) 0.1674(8) -0.859(2) Uani 0.131(6) 8 0.367(15) d . . .
Ag25 Ag -0.1539(9) 0.3743(9) -0.5 Uani 0.443(13) 4 0.72(3) d . . .
Ag26 Ag 0.2195(7) 0.2120(9) 0 Uani 0.144(9) 4 0.450(19) d . . .
Ag27 Ag -0.2183(12) 0.299(3) 0 Uani 0.54(5) 4 0.27(2) d . . .
Ag28 Ag 0 0.5 0.268(4) Uani 0.128(11) 4 0.276(11) d . . .
Ag29 Ag 0.2242(12) 0.3762(7) -0.3371(17) Uani 0.252(9) 8 0.48(2) d . . .
Ag30 Ag -0.3694(5) 0.2385(7) -0.3624(18) Uani 0.141(5) 8 0.313(14) d . . .
Ag31 Ag -0.3834(7) 0.1297(6) -0.5 Uani 0.88(4) 4 1.05(17) d . . .

loop_
_atom_site_aniso_label
_atom_site_aniso_type_symbol
_atom_site_aniso_U_11
_atom_site_aniso_U_22
_atom_site_aniso_U_33
_atom_site_aniso_U_12
_atom_site_aniso_U_13
_atom_site_aniso_U_23
Te1a Te 0.0304(17) 0.0390(18) 0.035(2) -0.0041(14) 0 0
Te1b Te 0.0410(19) 0.0365(18) 0.043(2) 0.0044(16) 0 0
Te2a Te 0.0260(15) 0.054(2) 0.040(2) -0.0047(14) 0 0
Te2b Te 0.055(2) 0.0394(19) 0.037(2) -0.0026(16) 0 0
Te3a Te 0.039(2) 0.090(3) 0.059(3) -0.019(2) 0 0
Te3b Te 0.074(3) 0.049(2) 0.055(3) 0.016(2) 0 0
Te4a Te 0.0410(19) 0.096(3) 0.049(3) 0.024(2) 0 0
Te4b Te 0.113(4) 0.0288(17) 0.062(3) -0.010(2) 0 0
Te5a Te 0.089(3) 0.049(2) 0.062(3) 0.026(2) 0 0
Te5b Te 0.046(2) 0.086(3) 0.045(2) -0.0244(19) 0 0
Te6a Te 0.041(3) 0.037(3) 0.105(9) -0.0126(17) -0.014(3) -0.019(3)
Te6b Te 0.087(4) 0.041(3) 0.017(4) -0.011(3) 0.005(3) -0.001(2)
Br6a Br 0.029(2) 0.035(2) 0.0204(9) -0.003(2) 0 0
Ag1 Ag 0.233(11) 0.141(7) 0.125(8) -0.012(5) 0.134(7) 0.027(5)
Ag2 Ag 0.050(4) 0.125(7) 0.161(8) -0.007(4) 0.031(4) 0.033(6)
Ag3 Ag 0.115(6) 0.074(6) 0.53(2) -0.015(4) 0 0
Ag4 Ag 0.031(4) 0.099(9) 0.034(5) 0.014(4) 0 0
Ag5 Ag 0.131(8) 0.168(9) 0.104(7) 0.077(6) 0.060(5) 0.057(5)
Ag6 Ag 0.136(9) 0.101(8) 0.082(7) -0.030(5) -0.023(5) 0.041(5)
Ag7 Ag 0.113(8) 0.087(6) 0.039(4) -0.045(5) -0.025(4) 0.031(3)
Ag8 Ag 0.197(11) 0.114(7) 0.126(8) -0.089(6) -0.123(8) 0.060(5)
Ag9 Ag 0.060(6) 0.46(3) 0.139(11) -0.100(11) -0.030(6) -0.043(12)
Ag10 Ag 0.54(2) 0.070(5) 0.295(11) 0.059(8) 0.169(10) 0.024(5)
Ag11 Ag 0.111(9) 0.097(10) 0.107(9) -0.023(6) -0.070(7) 0.030(6)
Ag12 Ag 0.127(9) 0.137(11) 0.086(7) 0.003(6) -0.001(5) -0.010(6)
Ag13 Ag 0.197(14) 0.179(9) 0.178(15) 0.054(8) 0.077(9) 0.095(9)
Ag14 Ag 0.023(4) 0.038(5) 0.053(14) -0.009(3) -0.025(3) -0.003(3)
Ag15 Ag 0.210(12) 0.044(5) 0.76(4) -0.022(4) 0.197(16) -0.044(7)
Ag16 Ag 0.214(12) 0.278(11) 0.188(15) -0.164(8) 0.077(9) -0.095(9)
Ag17 Ag 0.063(6) 0.094(8) 0.040(5) 0.014(4) -0.007(4) -0.003(4)
Ag18 Ag 0.223(12) 0.298(17) 0.119(8) 0.138(10) -0.112(7) -0.045(8)
Ag19 Ag 0.327(18) 0.190(9) 0.333(13) 0.037(8) -0.090(10) -0.160(8)
Ag20 Ag 0.030(4) 0.115(12) 0.055(6) -0.024(4) -0.018(3) 0.045(6)
Ag21 Ag 0.247(12) 0.82(3) 0.262(14) 0.338(16) 0.150(10) 0.326(16)
Ag22 Ag 0.031(3) 0.117(5) 0.487(16) -0.017(3) 0 0
Ag23 Ag 0.86(3) 0.96(5) 0.39(3) 0.79(4) 0.14(2) 0.21(2)
Ag24 Ag 0.160(13) 0.116(10) 0.117(9) -0.051(6) 0.082(7) -0.052(7)
Ag25 Ag 0.48(2) 0.69(3) 0.157(15) 0.43(2) 0 0
Ag26 Ag 0.050(6) 0.110(9) 0.27(3) -0.049(6) 0 0
Ag27 Ag 0.39(2) 1.17(16) 0.043(12) -0.32(5) 0 0
Ag28 Ag 0.26(3) 0.064(9) 0.060(8) -0.058(10) 0 0
Ag29 Ag 0.44(2) 0.190(11) 0.125(9) 0.055(13) -0.057(12) 0.092(7)
Ag30 Ag 0.071(7) 0.158(9) 0.194(12) 0.021(5) -0.070(6) -0.038(7)
Ag31 Ag 0.199(10) 0.280(12) 2.17(11) 0.050(8) 0 0

loop_
_atom_type_symbol
_atom_type_scat_dispersion_real
_atom_type_scat_dispersion_imag
_atom_type_scat_source
_atom_type_scat_Cromer_Mann_a1
_atom_type_scat_Cromer_Mann_b1
_atom_type_scat_Cromer_Mann_a2
_atom_type_scat_Cromer_Mann_b2
_atom_type_scat_Cromer_Mann_a3
_atom_type_scat_Cromer_Mann_b3
_atom_type_scat_Cromer_Mann_a4
_atom_type_scat_Cromer_Mann_b4
_atom_type_scat_Cromer_Mann_c
Br -0.290 2.460 'International Tables Vol C Tables  4.2.6.8 and 6.1.1.4' 17.1789 2.1723 5.2358 16.579599 5.6377 0.2609 3.9851 41.4328 2.9557
Ag -0.897 1.102 'International Tables Vol C Tables  4.2.6.8 and 6.1.1.4' 19.2808 0.6446 16.688499 7.4726 4.8045 24.6605 1.0463 99.815598 5.179
Te -0.531 1.675 'International Tables Vol C Tables  4.2.6.8 and 6.1.1.4' 19.964399 4.81742 19.0138 0.420885 6.14487 28.5284 2.5239 70.840302 4.352

loop_
_geom_bond_atom_site_label_1
_geom_bond_atom_site_label_2
_geom_bond_site_symmetry_1
_geom_bond_site_symmetry_2
_geom_bond_distance
_geom_bond_publ_flag
Te1a Ag18 . . 2.762(13) yes
Te1a Ag18 . 7_555 2.762(13) yes
Te1a Ag20 . . 2.844(16) yes
Te1a Ag20 . 7_555 2.844(16) yes
Te1a Ag22 . . 2.545(10) yes
Te1a Ag23 . 1_556 2.50(2) yes
Te1a Ag23 . 7_554 2.50(2) yes
Te1a Ag26 . . 2.745(17) yes
Te1b Ag7 . . 2.894(11) yes
Te1b Ag7 . 7_555 2.894(11) yes
Te1b Ag11 . . 2.668(16) yes
Te1b Ag11 . 7_555 2.668(16) yes
Te1b Ag13 . . 2.649(17) yes
Te1b Ag13 . 7_555 2.649(17) yes
Te1b Ag19 . . 2.657(13) yes
Te1b Ag19 . 7_555 2.657(13) yes
Te1b Ag21 . . 2.673(14) yes
Te1b Ag21 . 7_555 2.673(14) yes
Te1b Ag22 . . 2.692(10) yes
Te1b Ag24 . 1_556 2.844(18) yes
Te1b Ag24 . 7_554 2.844(18) yes
Te2a Ag3 . . 2.345(11) yes
Te2a Ag4 . . 2.659(12) yes
Te2a Ag8 . 5_555 2.766(16) yes
Te2a Ag8 . 3_554 2.766(16) yes
Te2a Ag10 . . 2.787(11) yes
Te2a Ag10 . 7_554 2.787(11) yes
Te2a Ag14 . . 2.651(12) yes
Te2a Ag14 . 7_554 2.651(12) yes
Te2a Ag19 . 5_554 2.899(14) yes
Te2a Ag19 . 3_555 2.899(14) yes
Te2a Ag23 . . 2.91(2) yes
Te2a Ag23 . 7_554 2.91(2) yes
Te2b Ag3 . 5_554 2.764(11) yes
Te2b Ag4 . . 2.554(13) yes
Te2b Ag7 . 1_554 2.783(11) yes
Te2b Ag7 . 7_555 2.783(11) yes
Te2b Ag9 . . 2.738(17) yes
Te2b Ag9 . 7_554 2.738(17) yes
Te2b Ag12 . . 2.803(14) yes
Te2b Ag12 . 7_554 2.803(14) yes
Te2b Ag15 . . 2.872(12) yes
Te2b Ag15 . 7_554 2.872(12) yes
Te2b Ag18 . . 2.786(14) yes
Te2b Ag18 . 7_554 2.786(14) yes
Te2b Ag24 . . 2.836(16) yes
Te2b Ag24 . 7_554 2.836(16) yes
Te3a Ag5 . . 2.665(15) yes
Te3a Ag5 . 7_554 2.665(15) yes
Te3a Ag10 . . 2.556(11) yes
Te3a Ag10 . 7_554 2.556(11) yes
Te3a Ag20 . . 2.699(15) yes
Te3a Ag20 . 7_554 2.699(15) yes
Te3a Ag21 . 6_554 2.975(14) yes
Te3a Ag21 . 4_554 2.975(14) yes
Te3a Ag27 . 6_554 2.95(4) yes
Te3a Ag29 . . 2.954(18) yes
Te3a Ag29 . 7_554 2.954(18) yes
Te3a Ag30 . 6_554 2.864(14) yes
Te3a Ag30 . 4_554 2.864(14) yes
Te3b Ag6 . . 2.751(13) yes
Te3b Ag6 . 7_554 2.751(13) yes
Te3b Ag9 . . 2.648(16) yes
Te3b Ag9 . 7_554 2.648(16) yes
Te3b Ag11 . . 2.874(17) yes
Te3b Ag11 . 7_554 2.874(17) yes
Te3b Ag21 . . 2.826(15) yes
Te3b Ag21 . 7_554 2.826(15) yes
Te3b Ag26 . 6_454 2.777(19) yes
Te3b Ag29 . 6_454 2.696(14) yes
Te3b Ag29 . 4_454 2.696(14) yes
Te3b Ag30 . . 2.907(14) yes
Te3b Ag30 . 7_554 2.907(14) yes
Te3b Ag31 . . 2.444(15) yes
Te4a Ag1 . 2_544 2.704(15) yes
Te4a Ag1 . 8_544 2.704(15) yes
Te4a Ag2 . 5_555 2.931(13) yes
Te4a Ag2 . 3_554 2.931(13) yes
Te4a Ag6 . 5_554 2.779(15) yes
Te4a Ag6 . 3_555 2.779(15) yes
Te4a Ag14 . . 2.883(12) yes
Te4a Ag14 . 7_554 2.883(12) yes
Te4a Ag17 . 6_554 2.609(15) yes
Te4a Ag17 . 4_554 2.609(15) yes
Te4a Ag31 . 5_554 2.725(15) yes
Te4b Ag1 . 1_554 2.758(13) yes
Te4b Ag1 . 7_555 2.758(13) yes
Te4b Ag2 . 2_454 2.892(12) yes
Te4b Ag2 . 6_554 2.862(12) yes
Te4b Ag2 . 4_554 2.862(12) yes
Te4b Ag2 . 8_454 2.892(12) yes
Te4b Ag5 . . 2.809(14) yes
Te4b Ag5 . 7_554 2.809(14) yes
Te4b Ag15 . . 2.945(13) yes
Te4b Ag15 . 7_554 2.945(13) yes
Te4b Ag17 . . 2.968(14) yes
Te4b Ag17 . 7_554 2.968(14) yes
Te4b Ag28 . 1_554 2.813(18) yes
Te4b Ag28 . 5_565 2.813(18) yes
Te5a Ag1 . . 2.889(12) yes
Te5a Ag1 . 7_555 2.889(12) yes
Te5a Ag5 . . 2.742(12) yes
Te5a Ag5 . 7_555 2.742(12) yes
Te5a Ag7 . . 2.783(13) yes
Te5a Ag7 . 7_555 2.783(13) yes
Te5a Ag12 . . 2.891(14) yes
Te5a Ag12 . 7_555 2.891(14) yes
Te5a Ag16 . 6_454 2.662(16) yes
Te5a Ag16 . 4_455 2.662(16) yes
Te5a Ag24 . 1_556 2.996(17) yes
Te5a Ag24 . 7_554 2.996(17) yes
Te5a Ag30 . 6_554 2.796(13) yes
Te5a Ag30 . 4_555 2.796(13) yes
Te5a Ag31 . 6_554 2.661(15) yes
Te5b Ag2 . . 2.799(12) yes
Te5b Ag2 . 7_555 2.799(12) yes
Te5b Ag6 . . 2.810(10) yes
Te5b Ag6 . 7_555 2.810(10) yes
Te5b Ag8 . . 2.790(16) yes
Te5b Ag8 . 7_555 2.790(16) yes
Te5b Ag17 . 2_445 2.920(14) yes
Te5b Ag17 . 8_444 2.920(14) yes
Te5b Ag23 . 5_554 2.77(2) yes
Te5b Ag23 . 3_556 2.77(2) yes
Te5b Ag29 . 6_454 2.664(16) yes
Te5b Ag29 . 4_455 2.664(16) yes
Te6a Te6b . 6_554 0.952(15) yes
Te6a Ag7 . 4_554 2.951(13) yes
Te6a Ag8 . 5_555 2.778(14) yes
Te6a Ag11 . 6_554 2.994(17) yes
Te6a Ag14 . . 2.816(13) yes
Te6a Ag14 . 7_554 2.556(13) yes
Te6a Ag15 . 6_554 2.596(19) yes
Te6a Ag16 . . 2.459(16) yes
Te6a Ag17 . 6_554 2.989(13) yes
Te6a Ag20 . . 2.911(14) yes
Te6a Ag25 . 6_554 2.661(14) yes
Te6a Ag27 . 6_554 1.79(2) yes
Te6b Te6b . 7_554 2.805(14) yes
Te6b Ag8 . 2_454 2.892(15) yes
Te6b Ag11 . . 2.916(17) yes
Te6b Ag15 . . 2.315(16) yes
Te6b Ag16 . 6_454 2.843(17) yes
Te6b Ag17 . . 2.950(13) yes
Te6b Ag20 . 6_454 2.716(15) yes
Te6b Ag25 . . 1.908(16) yes
Te6b Ag26 . 6_454 2.603(15) yes
Te6b Ag27 . . 2.616(16) yes
Br6a Ag4 . 1_556 2.930(10) yes
Br6a Ag4 . 5_555 2.930(10) yes
Br6a Ag18 . 5_555 2.983(17) yes
Br6a Ag18 . 7_555 2.983(17) yes
Br6a Ag19 . 5_555 2.730(18) yes
Br6a Ag19 . 7_555 2.730(18) yes
Ag1 Ag1 . 7_555 2.380(18) yes
Ag1 Ag2 . 6_555 2.608(18) yes
Ag1 Ag16 . 4_455 2.26(2) yes
Ag1 Ag17 . 7_555 2.99(2) yes
Ag1 Ag28 . . 1.900(18) yes
Ag1 Ag31 . 6_554 2.60(2) yes
Ag2 Ag2 . 7_555 2.000(18) yes
Ag2 Ag17 . 2_445 1.581(17) yes
Ag2 Ag17 . 8_444 2.98(2) yes
Ag2 Ag28 . 6_455 1.792(17) yes
Ag3 Ag9 . 5_554 2.14(3) yes
Ag3 Ag9 . 3_555 2.14(3) yes
Ag3 Ag13 . 5_554 2.965(19) yes
Ag3 Ag13 . 3_555 2.965(19) yes
Ag3 Ag19 . 5_554 2.779(14) yes
Ag3 Ag19 . 3_555 2.779(14) yes
Ag4 Ag18 . . 1.541(15) yes
Ag4 Ag18 . 7_554 1.541(15) yes
Ag5 Ag5 . 7_554 2.458(16) yes
Ag5 Ag12 . . 1.66(2) yes
Ag5 Ag15 . . 2.64(2) yes
Ag5 Ag30 . 6_554 2.405(19) yes
Ag6 Ag6 . 7_554 2.261(14) yes
Ag6 Ag8 . 7_555 2.072(18) yes
Ag6 Ag13 . . 1.98(2) yes
Ag6 Ag14 . 5_554 2.676(16) yes
Ag6 Ag14 . 3_555 2.865(16) yes
Ag6 Ag29 . 6_454 2.337(19) yes
Ag7 Ag7 . 7_555 2.943(15) yes
Ag7 Ag11 . 7_555 2.21(2) yes
Ag7 Ag12 . 7_555 2.77(2) yes
Ag7 Ag15 . 7_555 1.95(2) yes
Ag7 Ag24 . 1_556 1.84(2) yes
Ag8 Ag14 . 5_555 1.92(2) yes
Ag8 Ag14 . 3_556 1.487(19) yes
Ag8 Ag17 . 2_445 2.55(2) yes
Ag8 Ag23 . 3_556 1.94(3) yes
Ag9 Ag9 . 7_554 1.70(3) yes
Ag9 Ag11 . . 1.44(3) yes
Ag9 Ag11 . 7_554 2.77(3) yes
Ag9 Ag13 . . 1.92(3) yes
Ag9 Ag21 . . 2.55(2) yes
Ag10 Ag10 . 7_554 2.185(17) yes
Ag10 Ag12 . . 2.73(2) yes
Ag10 Ag18 . . 2.27(2) yes
Ag10 Ag20 . . 1.79(2) yes
Ag10 Ag23 . 7_554 2.87(3) yes
Ag10 Ag27 . 6_554 2.79(3) yes
Ag10 Ag30 . 6_554 2.872(19) yes
Ag11 Ag13 . . 2.54(2) yes
Ag11 Ag15 . . 2.96(2) yes
Ag11 Ag21 . . 1.69(2) yes
Ag11 Ag29 . 6_454 2.86(3) yes
Ag12 Ag18 . . 1.99(2) yes
Ag12 Ag24 . 7_554 1.95(2) yes
Ag12 Ag30 . 6_554 2.171(19) yes
Ag13 Ag19 . . 2.10(2) yes
Ag13 Ag21 . . 2.35(2) yes
Ag13 Ag23 . 5_554 2.72(3) yes
Ag13 Ag29 . 6_454 2.02(3) yes
Ag14 Ag14 . 7_554 0.462(16) yes
Ag14 Ag27 . 6_554 2.52(7) yes
Ag15 Ag15 . 7_554 1.96(3) yes
Ag15 Ag16 . 6_454 2.46(2) yes
Ag15 Ag25 . . 2.59(2) yes
Ag16 Ag16 . 7_554 2.24(3) yes
Ag16 Ag17 . 6_554 1.99(2) yes
Ag17 Ag25 . . 2.295(20) yes
Ag17 Ag28 . 5_565 2.658(12) yes
Ag18 Ag18 . 7_554 2.689(17) yes
Ag18 Ag22 . . 2.885(13) yes
Ag18 Ag24 . 7_554 2.39(2) yes
Ag19 Ag19 . 7_555 2.563(19) yes
Ag19 Ag23 . 5_554 2.08(3) yes
Ag20 Ag26 . . 1.623(14) yes
Ag20 Ag27 . 6_554 2.98(2) yes
Ag20 Ag30 . 6_554 1.74(2) yes
Ag21 Ag21 . 7_555 2.44(2) yes
Ag21 Ag27 . . 2.90(6) yes
Ag21 Ag29 . 6_454 1.48(2) yes
Ag21 Ag29 . 4_455 2.89(2) yes
Ag22 Ag24 . 1_556 1.593(17) yes
Ag22 Ag24 . 7_554 1.593(17) yes
Ag23 Ag23 . 7_553 2.12(3) yes
Ag24 Ag24 . 7_553 2.17(2) yes
Ag26 Ag30 . 6_554 2.392(19) yes
Ag26 Ag30 . 4_555 2.392(19) yes
Ag29 Ag29 . 7_554 2.516(19) yes
Ag30 Ag30 . 7_554 2.13(2) yes
Ag30 Ag31 . . 2.542(19) yes
